data_7012003
loop_
_publ_author_name
'Kessler, Vadim G.'
'Gohil, Suresh'
'Parola, Stephane'

_publ_section_title
;
 Interaction of some divalent metal acetylacetonates with Al, Ti, Nb
 and Ta isopropoxides. Factors influencing the formation and stability
 of heterometallic alkoxide complexes
;
_journal_coden_ASTM DTARAF
_journal_issue 4
_journal_name_full 'Dalton Transactions'
_journal_page_first 544
_journal_page_last 550
_journal_paper_doi 10.1039/b206662a
_journal_year 2003
_chemical_formula_sum 'C36 H84 Nb2 Ni O12'
_chemical_formula_weight 953.56
_space_group_IT_number 15
_symmetry_cell_setting monoclinic
_symmetry_space_group_name_Hall '-C 2yc'
_symmetry_space_group_name_H-M 'C 1 2/c 1'
_atom_sites_solution_hydrogens geom
_atom_sites_solution_primary direct
_atom_sites_solution_secondary difmap
_audit_creation_method SHELXL-97
_cell_angle_alpha 90.00
_cell_angle_beta 107.790(4)
_cell_angle_gamma 90.00
_cell_formula_units_Z 4
_cell_length_a 29.509(7)
_cell_length_b 9.536(2)
_cell_length_c 18.973(5)
_cell_measurement_reflns_used 995(I>2sigma(I))
_cell_measurement_temperature 295(2)
_cell_measurement_theta_max 20.00
_cell_measurement_theta_min 2.26
_cell_volume 5084(2)
_computing_cell_refinement 'Bruker SAINTPLUS'
_computing_data_collection 'Bruker SMART'
_computing_data_reduction 'Bruker SAINTPLUS'
_computing_molecular_graphics 'Bruker SHELXTL-NT'
_computing_publication_material 'Bruker SHELXTL-NT'
_computing_structure_refinement 'SHELXL-97 (Sheldrick, 1997)'
_computing_structure_solution 'SHELXS-97 (Sheldrick, 1990)'
_diffrn_ambient_temperature 295(2)
_diffrn_measured_fraction_theta_full 0.973
_diffrn_measured_fraction_theta_max 0.973
_diffrn_measurement_device_type 'Bruker SMART CCD 1k'
_diffrn_measurement_method 'Bruker SMART'
_diffrn_radiation_monochromator graphite
_diffrn_radiation_source 'fine-focus sealed tube'
_diffrn_radiation_type MoK\a
_diffrn_radiation_wavelength 0.71073
_diffrn_reflns_av_R_equivalents 0.0543
_diffrn_reflns_av_sigmaI/netI 0.0564
_diffrn_reflns_limit_h_max 28
_diffrn_reflns_limit_h_min -28
_diffrn_reflns_limit_k_max 9
_diffrn_reflns_limit_k_min -9
_diffrn_reflns_limit_l_max 18
_diffrn_reflns_limit_l_min -12
_diffrn_reflns_number 6252
_diffrn_reflns_theta_full 20.00
_diffrn_reflns_theta_max 20.00
_diffrn_reflns_theta_min 2.26
_exptl_absorpt_coefficient_mu 0.857
_exptl_absorpt_correction_T_max 0.8823
_exptl_absorpt_correction_T_min 0.5473
_exptl_absorpt_correction_type 'not applied'
_exptl_crystal_colour 'bluish violet'
_exptl_crystal_density_diffrn 1.246
_exptl_crystal_density_method 'not measured'
_exptl_crystal_description needle
_exptl_crystal_F_000 2024
_exptl_crystal_size_max 0.75
_exptl_crystal_size_mid 0.15
_exptl_crystal_size_min 0.10
_refine_diff_density_max 0.501
_refine_diff_density_min -0.339
_refine_diff_density_rms 0.082
_refine_ls_extinction_method none
_refine_ls_goodness_of_fit_ref 0.984
_refine_ls_hydrogen_treatment mixed
_refine_ls_matrix_type full
_refine_ls_number_parameters 268
_refine_ls_number_reflns 2303
_refine_ls_number_restraints 0
_refine_ls_restrained_S_all 0.984
_refine_ls_R_factor_all 0.1096
_refine_ls_R_factor_gt 0.0675
_refine_ls_shift/su_max 0.005
_refine_ls_shift/su_mean 0.000
_refine_ls_structure_factor_coef Fsqd
_refine_ls_weighting_details 'calc w=1/[\s^2^(Fo^2^)+(0.1271P)^2^+0.0000P] where P=(Fo^2^+2Fc^2^)/3'
_refine_ls_weighting_scheme calc
_refine_ls_wR_factor_gt 0.1712
_refine_ls_wR_factor_ref 0.1920
_reflns_number_gt 1427
_reflns_number_total 2303
_reflns_threshold_expression >2sigma(I)
_cod_data_source_file b206662a.txt
_cod_data_source_block ninb3cs
_cod_depositor_comments
;
The following automatic conversions were performed:
'_symmetry_cell_setting' value 'Monoclinic' changed to 'monoclinic'
according to '/home/saulius/struct/CIF-dictionaries/cif_core.dic'
dictionary named 'cif_core.dic' version 2.4.1 from 2010-06-29.

Automatic conversion script
Id: cif_fix_enum 1527 2010-12-29 10:47:43Z saulius 
;
_cod_original_cell_volume 5083(2)
_cod_original_sg_symbol_H-M C2/c
_cod_database_code 7012003

loop_
_symmetry_equiv_pos_as_xyz
'x, y, z'
'-x, y, -z+1/2'
'x+1/2, y+1/2, z'
'-x+1/2, y+1/2, -z+1/2'
'-x, -y, -z'
'x, -y, z-1/2'
'-x+1/2, -y+1/2, -z'
'x+1/2, -y+1/2, z-1/2'

loop_
_atom_site_label
_atom_site_type_symbol
_atom_site_fract_x
_atom_site_fract_y
_atom_site_fract_z
_atom_site_U_iso_or_equiv
_atom_site_adp_type
_atom_site_occupancy
_atom_site_symmetry_multiplicity
_atom_site_calc_flag
_atom_site_refinement_flags
_atom_site_disorder_assembly
_atom_site_disorder_group
Ni1 Ni 0.0000 0.3207(2) 0.2500 0.0904(7) Uani 1 2 d S . .
Nb1 Nb 0.11085(3) 0.31922(12) 0.26346(5) 0.0855(6) Uani 1 1 d . . .
O1 O 0.0576(5) 0.2206(13) 0.3039(7) 0.080(4) Uani 0.502(6) 1 d P . .
O2 O 0.0452(5) 0.406(2) 0.2113(8) 0.106(6) Uani 0.502(6) 1 d P . .
O3 O 0.0449(4) 0.2420(16) 0.2051(7) 0.075(4) Uani 0.498(6) 1 d P . .
O4 O 0.0587(4) 0.4136(16) 0.3066(8) 0.094(5) Uani 0.498(6) 1 d P . .
O5 O 0.1205(6) 0.1898(19) 0.3293(9) 0.111(6) Uani 0.498(6) 1 d P . .
O6 O 0.1234(7) 0.437(2) 0.3366(8) 0.107(5) Uani 0.502(6) 1 d P . .
O7 O 0.0979(6) 0.169(2) 0.1900(9) 0.127(6) Uani 0.502(6) 1 d P . .
O8 O 0.1573(6) 0.1851(18) 0.3257(9) 0.116(6) Uani 0.502(6) 1 d P . .
O9 O 0.1600(6) 0.4359(19) 0.3312(9) 0.114(6) Uani 0.498(6) 1 d P . .
O10 O 0.1013(6) 0.4780(18) 0.1982(7) 0.106(5) Uani 0.498(6) 1 d P . .
O11 O 0.1445(6) 0.4166(19) 0.2141(9) 0.112(5) Uani 0.502(6) 1 d P . .
O12 O 0.1430(6) 0.230(2) 0.2080(8) 0.108(6) Uani 0.498(6) 1 d P . .
C1A C 0.0596(11) 0.119(4) 0.3538(17) 0.133(10) Uiso 0.502(6) 1 d P . .
C1B C 0.0791(12) 0.160(3) 0.4323(19) 0.170(12) Uiso 0.502(6) 1 d P . .
C1C C 0.0660(16) -0.028(5) 0.334(2) 0.230(18) Uiso 0.502(6) 1 d P . .
C2A C 0.0367(11) 0.507(4) 0.1611(19) 0.145(11) Uiso 0.502(6) 1 d P . .
C2B C 0.0199(17) 0.464(6) 0.090(3) 0.26(2) Uiso 0.502(6) 1 d P . .
C2C C -0.001(2) 0.614(7) 0.175(3) 0.31(3) Uiso 0.502(6) 1 d P . .
C3A C 0.0346(10) 0.149(3) 0.1500(15) 0.116(9) Uiso 0.498(6) 1 d P . .
C3B C 0.0333(11) 0.199(3) 0.0730(17) 0.146(10) Uiso 0.498(6) 1 d P . .
C3C C -0.0057(17) 0.034(5) 0.158(2) 0.228(18) Uiso 0.498(6) 1 d P . .
C4A C 0.0612(13) 0.502(4) 0.361(2) 0.157(12) Uiso 0.498(6) 1 d P . .
C4B C 0.0814(13) 0.460(4) 0.437(2) 0.190(14) Uiso 0.498(6) 1 d P . .
C4C C 0.074(3) 0.622(9) 0.350(5) 0.36(4) Uiso 0.498(6) 1 d P . .
C5A C 0.1324(19) 0.027(6) 0.358(3) 0.25(2) Uiso 0.498(6) 1 d P . .
C5B C 0.183(3) 0.012(9) 0.359(5) 0.36(4) Uiso 0.498(6) 1 d P . .
C5C C 0.1385(17) 0.042(6) 0.443(3) 0.27(2) Uiso 0.498(6) 1 d P . .
C6A C 0.136(3) 0.580(7) 0.365(4) 0.29(3) Uiso 0.502(6) 1 d P . .
C6B C 0.194(2) 0.623(6) 0.382(4) 0.28(3) Uiso 0.502(6) 1 d P . .
C6C C 0.145(2) 0.567(7) 0.456(3) 0.32(3) Uiso 0.502(6) 1 d P . .
C7A C 0.099(2) 0.045(8) 0.148(4) 0.27(2) Uiso 0.502(6) 1 d P . .
C7B C 0.125(3) -0.062(9) 0.176(4) 0.36(4) Uiso 0.502(6) 1 d P . .
C7C C 0.0721(18) 0.061(6) 0.067(3) 0.28(2) Uiso 0.502(6) 1 d P . .
C8A C 0.1986(14) 0.183(4) 0.390(2) 0.175(13) Uiso 0.502(6) 1 d P . .
C8B C 0.2045(12) 0.042(4) 0.429(2) 0.186(13) Uiso 0.502(6) 1 d P . .
C8C C 0.2437(14) 0.255(5) 0.3743(19) 0.172(13) Uiso 0.502(6) 1 d P . .
C9A C 0.1988(12) 0.431(4) 0.3957(17) 0.147(10) Uiso 0.498(6) 1 d P . .
C9B C 0.2058(12) 0.565(4) 0.438(2) 0.170(12) Uiso 0.498(6) 1 d P . .
C9C C 0.2431(13) 0.368(4) 0.3751(18) 0.164(13) Uiso 0.498(6) 1 d P . .
C10A C 0.1085(18) 0.602(6) 0.169(3) 0.214(18) Uiso 0.498(6) 1 d P . .
C10B C 0.073(2) 0.662(6) 0.092(4) 0.31(3) Uiso 0.498(6) 1 d P . .
C10C C 0.135(3) 0.699(10) 0.203(5) 0.40(5) Uiso 0.498(6) 1 d P . .
C11A C 0.1637(14) 0.434(5) 0.150(2) 0.188(13) Uiso 0.502(6) 1 d P . .
C11B C 0.2144(17) 0.362(5) 0.191(2) 0.20(2) Uiso 0.502(6) 1 d P . .
C11C C 0.1587(13) 0.569(5) 0.126(2) 0.197(14) Uiso 0.502(6) 1 d P . .
C12A C 0.1648(14) 0.233(4) 0.149(2) 0.163(12) Uiso 0.498(6) 1 d P . .
C12B C 0.1571(13) 0.096(4) 0.112(2) 0.193(14) Uiso 0.498(6) 1 d P . .
C12C C 0.2112(12) 0.289(4) 0.1729(17) 0.126(11) Uiso 0.498(6) 1 d P . .

loop_
_atom_site_aniso_label
_atom_site_aniso_U_11
_atom_site_aniso_U_22
_atom_site_aniso_U_33
_atom_site_aniso_U_23
_atom_site_aniso_U_13
_atom_site_aniso_U_12
Ni1 0.0548(11) 0.1201(16) 0.0999(14) 0.000 0.0292(10) 0.000
Nb1 0.0569(7) 0.1144(9) 0.0883(8) -0.0040(8) 0.0267(5) 0.0013(6)
O1 0.086(9) 0.065(11) 0.095(10) 0.017(8) 0.039(7) 0.003(7)
O2 0.067(9) 0.157(19) 0.095(11) 0.043(12) 0.025(8) 0.006(10)
O3 0.070(9) 0.066(10) 0.080(9) -0.033(7) 0.010(7) -0.010(7)
O4 0.061(8) 0.118(14) 0.097(11) -0.032(10) 0.014(7) -0.002(8)
O5 0.068(10) 0.136(14) 0.135(13) 0.021(12) 0.040(10) 0.042(11)
O6 0.099(13) 0.129(15) 0.110(11) 0.014(11) 0.055(10) 0.007(12)
O7 0.115(14) 0.135(14) 0.129(13) -0.032(12) 0.036(10) 0.010(12)
O8 0.074(11) 0.113(12) 0.136(13) -0.025(11) -0.004(10) 0.035(11)
O9 0.067(10) 0.120(14) 0.140(14) -0.015(11) 0.010(11) -0.018(11)
O10 0.103(12) 0.114(13) 0.100(10) 0.048(10) 0.030(9) 0.023(10)
O11 0.087(12) 0.137(17) 0.130(12) 0.020(11) 0.062(10) -0.010(11)
O12 0.084(11) 0.150(18) 0.107(11) -0.018(11) 0.052(9) -0.005(11)

loop_
_atom_type_symbol
_atom_type_description
_atom_type_scat_dispersion_real
_atom_type_scat_dispersion_imag
_atom_type_scat_source
C C 0.0033 0.0016 'International Tables Vol C Tables 4.2.6.8 and 6.1.1.4'
H H 0.0000 0.0000 'International Tables Vol C Tables 4.2.6.8 and 6.1.1.4'
O O 0.0106 0.0060 'International Tables Vol C Tables 4.2.6.8 and 6.1.1.4'
Ni Ni 0.3393 1.1124 'International Tables Vol C Tables 4.2.6.8 and 6.1.1.4'
Nb Nb -2.0727 0.6215 'International Tables Vol C Tables 4.2.6.8 and 6.1.1.4'

loop_
_geom_angle_atom_site_label_1
_geom_angle_atom_site_label_2
_geom_angle_atom_site_label_3
_geom_angle
_geom_angle_site_symmetry_1
_geom_angle_site_symmetry_3
_geom_angle_publ_flag
O2 Ni1 O2 129.3(12) . 2 ?
O2 Ni1 O3 176.3(8) . 2 ?
O2 Ni1 O3 48.3(6) 2 2 ?
O2 Ni1 O3 48.3(6) . . ?
O2 Ni1 O3 176.3(8) 2 . ?
O3 Ni1 O3 134.3(9) 2 . ?
O2 Ni1 O1 78.9(6) . . ?
O2 Ni1 O1 127.8(6) 2 . ?
O3 Ni1 O1 100.6(5) 2 . ?
O3 Ni1 O1 55.6(6) . . ?
O2 Ni1 O1 127.8(6) . 2 ?
O2 Ni1 O1 78.9(6) 2 2 ?
O3 Ni1 O1 55.6(6) 2 2 ?
O3 Ni1 O1 100.6(5) . 2 ?
O1 Ni1 O1 121.2(7) . 2 ?
O2 Ni1 O4 53.5(6) . . ?
O2 Ni1 O4 101.8(6) 2 . ?
O3 Ni1 O4 123.2(6) 2 . ?
O3 Ni1 O4 78.8(5) . . ?
O1 Ni1 O4 56.4(6) . . ?
O1 Ni1 O4 177.5(6) 2 . ?
O2 Ni1 O4 101.8(6) . 2 ?
O2 Ni1 O4 53.5(6) 2 2 ?
O3 Ni1 O4 78.8(5) 2 2 ?
O3 Ni1 O4 123.2(6) . 2 ?
O1 Ni1 O4 177.5(6) . 2 ?
O1 Ni1 O4 56.4(6) 2 2 ?
O4 Ni1 O4 125.9(9) . 2 ?
O5 Nb1 O6 86.3(8) . . ?
O5 Nb1 O11 138.4(8) . . ?
O6 Nb1 O11 93.7(8) . . ?
O5 Nb1 O12 94.8(8) . . ?
O6 Nb1 O12 137.8(8) . . ?
O11 Nb1 O12 58.7(8) . . ?
O5 Nb1 O10 174.0(7) . . ?
O6 Nb1 O10 87.7(7) . . ?
O11 Nb1 O10 42.2(6) . . ?
O12 Nb1 O10 89.8(7) . . ?
O5 Nb1 O9 90.4(8) . . ?
O6 Nb1 O9 34.5(6) . . ?
O11 Nb1 O9 68.7(7) . . ?
O12 Nb1 O9 103.4(8) . . ?
O10 Nb1 O9 84.7(7) . . ?
O5 Nb1 O7 86.8(8) . . ?
O6 Nb1 O7 173.1(8) . . ?
O11 Nb1 O7 91.5(8) . . ?
O12 Nb1 O7 43.1(7) . . ?
O10 Nb1 O7 99.2(7) . . ?
O9 Nb1 O7 145.8(8) . . ?
O5 Nb1 O8 34.0(7) . . ?
O6 Nb1 O8 90.1(8) . . ?
O11 Nb1 O8 104.5(9) . . ?
O12 Nb1 O8 69.9(8) . . ?
O10 Nb1 O8 146.3(8) . . ?
O9 Nb1 O8 74.8(7) . . ?
O7 Nb1 O8 84.3(7) . . ?
O5 Nb1 O2 124.0(7) . . ?
O6 Nb1 O2 93.7(8) . . ?
O11 Nb1 O2 97.5(7) . . ?
O12 Nb1 O2 119.2(7) . . ?
O10 Nb1 O2 56.2(7) . . ?
O9 Nb1 O2 119.1(8) . . ?
O7 Nb1 O2 90.0(7) . . ?
O8 Nb1 O2 157.4(8) . . ?
O5 Nb1 O3 93.1(7) . . ?
O6 Nb1 O3 126.7(7) . . ?
O11 Nb1 O3 118.8(6) . . ?
O12 Nb1 O3 95.5(7) . . ?
O10 Nb1 O3 90.4(6) . . ?
O9 Nb1 O3 160.5(7) . . ?
O7 Nb1 O3 53.6(6) . . ?
O8 Nb1 O3 117.2(7) . . ?
O2 Nb1 O3 44.6(6) . . ?
O5 Nb1 O4 90.1(7) . . ?
O6 Nb1 O4 55.0(7) . . ?
O11 Nb1 O4 123.4(7) . . ?
O12 Nb1 O4 166.4(6) . . ?
O10 Nb1 O4 86.2(7) . . ?
O9 Nb1 O4 89.2(7) . . ?
O7 Nb1 O4 124.9(6) . . ?
O8 Nb1 O4 119.3(7) . . ?
O2 Nb1 O4 48.5(6) . . ?
O3 Nb1 O4 71.6(5) . . ?
O5 Nb1 O1 53.6(7) . . ?
O6 Nb1 O1 89.9(7) . . ?
O11 Nb1 O1 167.6(6) . . ?
O12 Nb1 O1 124.2(7) . . ?
O10 Nb1 O1 126.3(6) . . ?
O9 Nb1 O1 119.1(7) . . ?
O7 Nb1 O1 85.9(7) . . ?
O8 Nb1 O1 87.3(7) . . ?
O2 Nb1 O1 70.4(5) . . ?
O3 Nb1 O1 50.6(5) . . ?
O4 Nb1 O1 50.5(5) . . ?
C1A O1 O3 139.9(16) . . ?
C1A O1 O5 82.7(15) . . ?
O3 O1 O5 99.6(10) . . ?
C1A O1 Ni1 124.6(15) . . ?
O3 O1 Ni1 61.9(6) . . ?
O5 O1 Ni1 152.6(9) . . ?
C1A O1 Nb1 133.1(15) . . ?
O3 O1 Nb1 61.7(6) . . ?
O5 O1 Nb1 50.4(7) . . ?
Ni1 O1 Nb1 102.3(5) . . ?
C2A O2 O3 132.8(19) . . ?
C2A O2 O4 130(2) . . ?
O3 O2 O4 96.7(11) . . ?
C2A O2 Ni1 126.2(17) . . ?
O3 O2 Ni1 67.3(8) . . ?
O4 O2 Ni1 65.0(7) . . ?
C2A O2 Nb1 125.5(17) . . ?
O3 O2 Nb1 67.7(7) . . ?
O4 O2 Nb1 68.5(7) . . ?
Ni1 O2 Nb1 108.3(7) . . ?
C3A O3 O2 135.8(16) . . ?
C3A O3 O1 131.5(15) . . ?
O2 O3 O1 92.3(9) . . ?
C3A O3 Ni1 125.5(14) . . ?
O2 O3 Ni1 64.4(7) . . ?
O1 O3 Ni1 62.5(6) . . ?
C3A O3 Nb1 127.7(14) . . ?
O2 O3 Nb1 67.7(7) . . ?
O1 O3 Nb1 67.7(6) . . ?
Ni1 O3 Nb1 106.7(6) . . ?
C4A O4 O2 142(2) . . ?
C4A O4 O6 82.8(18) . . ?
O2 O4 O6 102.4(10) . . ?
C4A O4 Ni1 123.4(18) . . ?
O2 O4 Ni1 61.5(7) . . ?
O6 O4 Ni1 153.2(10) . . ?
C4A O4 Nb1 133.7(18) . . ?
O2 O4 Nb1 63.0(7) . . ?
O6 O4 Nb1 50.9(7) . . ?
Ni1 O4 Nb1 102.7(6) . . ?
O8 O5 C5A 82(2) . . ?
O8 O5 Nb1 86.0(15) . . ?
C5A O5 Nb1 153(2) . . ?
O8 O5 O1 160.3(18) . . ?
C5A O5 O1 110(2) . . ?
Nb1 O5 O1 76.1(7) . . ?
O9 O6 C6A 84(3) . . ?
O9 O6 Nb1 84.1(14) . . ?
C6A O6 Nb1 149(3) . . ?
O9 O6 O4 156.5(18) . . ?
C6A O6 O4 111(3) . . ?
Nb1 O6 O4 74.1(8) . . ?
O12 O7 C7A 108(3) . . ?
O12 O7 C3A 159.6(18) . . ?
C7A O7 C3A 82(3) . . ?
O12 O7 Nb1 63.6(10) . . ?
C7A O7 Nb1 166(3) . . ?
C3A O7 Nb1 109.2(12) . . ?
O5 O8 C8A 123(2) . . ?
O5 O8 C5A 61(2) . . ?
C8A O8 C5A 91(2) . . ?
O5 O8 C5B 109(3) . . ?
C8A O8 C5B 63(3) . . ?
C5A O8 C5B 48(2) . . ?
O5 O8 Nb1 60.0(12) . . ?
C8A O8 Nb1 140.3(19) . . ?
C5A O8 Nb1 117(2) . . ?
C5B O8 Nb1 157(3) . . ?
O6 O9 C9A 118(2) . . ?
O6 O9 C6A 57(3) . . ?
C9A O9 C6A 91(3) . . ?
O6 O9 Nb1 61.4(12) . . ?
C9A O9 Nb1 142.7(19) . . ?
C6A O9 Nb1 113(3) . . ?
O11 O10 C10A 103(3) . . ?
O11 O10 C2A 161.4(18) . . ?
C10A O10 C2A 89(3) . . ?
O11 O10 Nb1 64.6(8) . . ?
C10A O10 Nb1 161(3) . . ?
C2A O10 Nb1 107.2(14) . . ?
O10 O11 C11A 110(2) . . ?
O10 O11 O12 114.6(13) . . ?
C11A O11 O12 94(2) . . ?
O10 O11 Nb1 73.1(9) . . ?
C11A O11 Nb1 151(2) . . ?
O12 O11 Nb1 61.1(7) . . ?
O7 O12 C12A 116(2) . . ?
O7 O12 O11 115.7(15) . . ?
C12A O12 O11 91.2(19) . . ?
O7 O12 Nb1 73.2(10) . . ?
C12A O12 Nb1 149.6(19) . . ?
O11 O12 Nb1 60.2(7) . . ?
O1 C1A C1B 116(3) . . ?
O1 C1A C1C 119(3) . . ?
C1B C1A C1C 118(3) . . ?
O1 C1A C3C 114(3) . 2 ?
C1B C1A C3C 108(3) . 2 ?
C1C C1A C3C 73(3) . 2 ?
O2 C2A C2B 115(4) . . ?
O2 C2A C2C 109(3) . . ?
C2B C2A C2C 108(4) . . ?
O2 C2A O10 70.7(17) . . ?
C2B C2A O10 111(3) . . ?
C2C C2A O10 137(3) . . ?
O3 C3A C3C 111(2) . . ?
O3 C3A C3B 118(2) . . ?
C3C C3A C3B 119(3) . . ?
O3 C3A O7 68.9(14) . . ?
C3C C3A O7 135(2) . . ?
C3B C3A O7 95.1(19) . . ?
C3A C3B C7C 90(3) . . ?
C3A C3C C1A 109(3) . 2 ?
O4 C4A C4C 114(5) . . ?
O4 C4A C4B 121(3) . . ?
C4C C4A C4B 111(6) . . ?
C4A C4B C6C 96(3) . . ?
C4A C4C C6A 97(6) . . ?
O5 C5A C5B 102(5) . . ?
O5 C5A C5C 102(4) . . ?
C5B C5A C5C 101(5) . . ?
O5 C5A O8 36.2(13) . . ?
C5B C5A O8 66(4) . . ?
C5C C5A O8 109(4) . . ?
C8B C5B C5A 99(6) . . ?
C8B C5B C8A 57(4) . . ?
C5A C5B C8A 94(5) . . ?
C8B C5B O8 100(5) . . ?
C5A C5B O8 67(4) . . ?
C8A C5B O8 47(2) . . ?
C5A C5C C8B 72(3) . . ?
O6 C6A C6C 104(5) . . ?
O6 C6A C6B 115(5) . . ?
C6C C6A C6B 89(5) . . ?
O6 C6A O9 39.3(18) . . ?
C6C C6A O9 111(5) . . ?
C6B C6A O9 77(4) . . ?
O6 C6A C4C 91(5) . . ?
C6C C6A C4C 90(5) . . ?
C6B C6A C4C 153(6) . . ?
O9 C6A C4C 128(5) . . ?
O6 C6A C9B 105(4) . . ?
C6C C6A C9B 60(3) . . ?
C6B C6A C9B 33(3) . . ?
O9 C6A C9B 76(3) . . ?
C4C C6A C9B 149(5) . . ?
O6 C6A C9A 67(3) . . ?
C6C C6A C9A 80(4) . . ?
C6B C6A C9A 54(3) . . ?
O9 C6A C9A 38.1(16) . . ?
C4C C6A C9A 152(5) . . ?
C9B C6A C9A 39.7(17) . . ?
C9B C6B C6A 94(5) . . ?
C9B C6B C9A 53(3) . . ?
C6A C6B C9A 80(4) . . ?
C6A C6C C9B 71(4) . . ?
C6A C6C C4B 91(4) . . ?
C9B C6C C4B 144(4) . . ?
O7 C7A C7B 122(7) . . ?
O7 C7A C7C 113(6) . . ?
C7B C7A C7C 124(7) . . ?
C7A C7C C3B 98(5) . . ?
C8B C8A C8C 119(3) . . ?
C8B C8A O8 112(3) . . ?
C8C C8A O8 112(3) . . ?
C8B C8A C5B 47(3) . . ?
C8C C8A C5B 119(4) . . ?
O8 C8A C5B 70(3) . . ?
C5B C8B C8A 76(4) . . ?
C5B C8B C5C 87(4) . . ?
C8A C8B C5C 95(3) . . ?
C9C C8C C8A 114(4) . . ?
O9 C9A C9B 112(3) . . ?
O9 C9A C9C 108(3) . . ?
C9B C9A C9C 118(3) . . ?
O9 C9A C6B 80(3) . . ?
C9B C9A C6B 38(2) . . ?
C9C C9A C6B 112(3) . . ?
O9 C9A C6A 51(2) . . ?
C9B C9A C6A 64(2) . . ?
C9C C9A C6A 147(3) . . ?
C6B C9A C6A 47(2) . . ?
C6B C9B C9A 88(4) . . ?
C6B C9B C6A 53(4) . . ?
C9A C9B C6A 76(3) . . ?
C6B C9B C6C 97(5) . . ?
C9A C9B C6C 97(3) . . ?
C6A C9B C6C 49(2) . . ?
C8C C9C C9A 113(4) . . ?
O10 C10A C10C 126(6) . . ?
O10 C10A C10B 122(5) . . ?
C10C C10A C10B 110(7) . . ?
O10 C10A C11C 106(3) . . ?
C10C C10A C11C 85(5) . . ?
C10B C10A C11C 92(3) . . ?
O11 C11A C11C 110(3) . . ?
O11 C11A C11B 95(3) . . ?
C11C C11A C11B 123(4) . . ?
O11 C11A C12A 85(3) . . ?
C11C C11A C12A 161(4) . . ?
C11B C11A C12A 64(2) . . ?
O11 C11A C12C 100(3) . . ?
C11C C11A C12C 139(4) . . ?
C11B C11A C12C 23.2(19) . . ?
C12A C11A C12C 43.1(15) . . ?
C12C C11B C11A 101(6) . . ?
C12C C11B C12A 41(4) . . ?
C11A C11B C12A 66(3) . . ?
C11A C11C C10A 92(3) . . ?
O12 C12A C12C 112(3) . . ?
O12 C12A C12B 108(3) . . ?
C12C C12A C12B 119(4) . . ?
O12 C12A C11B 99(2) . . ?
C12C C12A C11B 21(2) . . ?
C12B C12A C11B 140(4) . . ?
O12 C12A C11A 90(2) . . ?
C12C C12A C11A 69(2) . . ?
C12B C12A C11A 154(3) . . ?
C11B C12A C11A 50.1(17) . . ?
C11B C12C C12A 118(6) . . ?
C11B C12C C11A 55(5) . . ?
C12A C12C C11A 68(2) . . ?

loop_
_geom_bond_atom_site_label_1
_geom_bond_atom_site_label_2
_geom_bond_distance
_geom_bond_site_symmetry_2
_geom_bond_publ_flag
Ni1 O2 1.890(14) . ?
Ni1 O2 1.890(14) 2 ?
Ni1 O3 1.933(13) 2 ?
Ni1 O3 1.933(13) . ?
Ni1 O1 1.944(12) . ?
Ni1 O1 1.944(12) 2 ?
Ni1 O4 1.949(12) . ?
Ni1 O4 1.949(12) 2 ?
Nb1 O5 1.717(17) . ?
Nb1 O6 1.734(18) . ?
Nb1 O11 1.814(14) . ?
Nb1 O12 1.830(15) . ?
Nb1 O10 1.922(15) . ?
Nb1 O9 1.964(15) . ?
Nb1 O7 1.955(18) . ?
Nb1 O8 1.979(16) . ?
Nb1 O2 2.059(14) . ?
Nb1 O3 2.059(12) . ?
Nb1 O4 2.149(14) . ?
Nb1 O1 2.164(13) . ?
O1 C1A 1.34(3) . ?
O1 O3 1.807(19) . ?
O1 O5 1.79(2) . ?
O2 C2A 1.33(3) . ?
O2 O3 1.56(2) . ?
O2 O4 1.73(2) . ?
O3 C3A 1.33(3) . ?
O4 C4A 1.32(4) . ?
O4 O6 1.83(2) . ?
O5 O8 1.109(18) . ?
O5 C5A 1.65(5) . ?
O6 O9 1.117(17) . ?
O6 C6A 1.48(7) . ?
O7 O12 1.40(2) . ?
O7 C7A 1.42(6) . ?
O7 C3A 1.80(3) . ?
O8 C8A 1.44(4) . ?
O8 C5A 1.86(6) . ?
O8 C5B 1.85(8) . ?
O9 C9A 1.40(3) . ?
O9 C6A 1.76(7) . ?
O10 O11 1.350(18) . ?
O10 C10A 1.35(5) . ?
O10 C2A 1.84(4) . ?
O11 C11A 1.50(4) . ?
O11 O12 1.79(2) . ?
O12 C12A 1.46(4) . ?
C1A C1B 1.48(4) . ?
C1A C1C 1.48(5) . ?
C1A C3C 1.74(5) 2 ?
C2A C2B 1.35(5) . ?
C2A C2C 1.59(6) . ?
C3A C3C 1.66(5) . ?
C3A C3B 1.53(4) . ?
C3B C7C 1.78(6) . ?
C3C C1A 1.74(5) 2 ?
C4A C4C 1.23(8) . ?
C4A C4B 1.45(4) . ?
C4B C6C 2.07(6) . ?
C4C C6A 1.82(8) . ?
C5A C5B 1.50(8) . ?
C5A C5C 1.56(6) . ?
C5B C8B 1.33(8) . ?
C5B C8A 1.75(8) . ?
C5C C8B 2.04(6) . ?
C6A C6C 1.67(7) . ?
C6A C6B 1.67(7) . ?
C6A C9B 2.10(8) . ?
C6A C9A 2.26(7) . ?
C6B C9B 1.14(6) . ?
C6B C9A 1.85(7) . ?
C6C C9B 1.93(6) . ?
C7A C7B 1.29(8) . ?
C7A C7C 1.52(6) . ?
C8A C8B 1.52(5) . ?
C8A C8C 1.60(5) . ?
C8C C9C 1.08(4) . ?
C9A C9B 1.49(4) . ?
C9A C9C 1.59(4) . ?
C10A C10C 1.25(9) . ?
C10A C10B 1.62(7) . ?
C10A C11C 1.93(5) . ?
C11A C11C 1.36(5) . ?
C11A C11B 1.61(5) . ?
C11A C12A 1.91(5) . ?
C11A C12C 1.92(5) . ?
C11B C12C 0.77(5) . ?
C11B C12A 1.89(6) . ?
C12A C12C 1.41(4) . ?
C12A C12B 1.47(5) . ?
